data_7246875
loop_
_publ_author_name
'Artemjev, Alexey A.'
'Kubasov, Alexey S.'
'Kuznetsov, Maxim L.'
'Grudova, Mariya V.'
'Khrustalev, Victor N.'
'Kritchenkov, Andreii S.'
'Tskhovrebov, Alexander G.'

_publ_section_title
;
 Mechanistic investigation of 1,3-dipolar cycloaddition between
 bifunctional 2-pyridylselenyl reagents and nitriles including reactions
 with cyanamides
;
_journal_issue 25
_journal_name_full CrystEngComm
_journal_page_first 3691
_journal_page_last 3701
_journal_paper_doi 10.1039/D3CE00385J
_journal_volume 25
_journal_year 2023
_chemical_formula_moiety 'C8 H10 N3 Se, C24 H20 B'
_chemical_formula_sum 'C32 H30 B N3 Se'
_chemical_formula_weight 546.36
_space_group_crystal_system monoclinic
_space_group_IT_number 14
_space_group_name_Hall '-P 2ybc'
_space_group_name_H-M_alt 'P 1 21/c 1'
_atom_sites_solution_hydrogens geom
_audit_creation_date 2023-04-05
_audit_creation_method
;
Olex2 1.5
(compiled 2023.03.06 svn.rbb2c1857 for OlexSys, GUI svn.r6748)
;
_audit_update_record
;
2023-04-05 deposited with the CCDC.	2023-06-01 downloaded from the CCDC.
;
_cell_angle_alpha 90
_cell_angle_beta 105.5660(10)
_cell_angle_gamma 90
_cell_formula_units_Z 4
_cell_length_a 15.3881(6)
_cell_length_b 9.8662(3)
_cell_length_c 18.2499(8)
_cell_measurement_reflns_used 5731
_cell_measurement_temperature 120.0
_cell_measurement_theta_max 29.870
_cell_measurement_theta_min 2.317
_cell_volume 2669.11(18)
_computing_cell_refinement 'SAINT V8.40A (Bruker, 2019)'
_computing_data_reduction 'SAINT V8.40A (Bruker, 2019)'
_computing_molecular_graphics 'Olex2 1.5 (Dolomanov et al., 2009)'
_computing_publication_material 'Olex2 1.5 (Dolomanov et al., 2009)'
_computing_structure_refinement 'SHELXL 2018/3 (Sheldrick, 2015)'
_computing_structure_solution 'SHELXT 2014/5 (Sheldrick, 2014)'
_diffrn_ambient_temperature 120.00
_diffrn_measured_fraction_theta_full 0.994
_diffrn_measured_fraction_theta_max 0.993
_diffrn_measurement_device_type 'Bruker APEX-II CCD'
_diffrn_measurement_method '\f and \w scans'
_diffrn_radiation_type MoK\a
_diffrn_radiation_wavelength 0.71073
_diffrn_reflns_av_R_equivalents 0.0717
_diffrn_reflns_av_unetI/netI 0.0618
_diffrn_reflns_Laue_measured_fraction_full 0.994
_diffrn_reflns_Laue_measured_fraction_max 0.993
_diffrn_reflns_limit_h_max 19
_diffrn_reflns_limit_h_min -18
_diffrn_reflns_limit_k_max 9
_diffrn_reflns_limit_k_min -12
_diffrn_reflns_limit_l_max 14
_diffrn_reflns_limit_l_min -23
_diffrn_reflns_number 13351
_diffrn_reflns_point_group_measured_fraction_full 0.994
_diffrn_reflns_point_group_measured_fraction_max 0.993
_diffrn_reflns_theta_full 25.242
_diffrn_reflns_theta_max 27.499
_diffrn_reflns_theta_min 2.317
_exptl_absorpt_coefficient_mu 1.433
_exptl_absorpt_correction_T_max 0.7460
_exptl_absorpt_correction_T_min 0.6310
_exptl_absorpt_correction_type multi-scan
_exptl_absorpt_process_details
;
SADABS-2016/2 (Bruker,2016/2) was used for absorption correction.
wR2(int) was 0.0608 before and 0.0337 after correction.
The Ratio of minimum to maximum transmission is 0.8458.
The \l/2 correction factor is Not present.
;
_exptl_crystal_colour yellow
_exptl_crystal_colour_primary yellow
_exptl_crystal_density_diffrn 1.360
_exptl_crystal_description block
_exptl_crystal_F_000 1128
_exptl_crystal_size_max 0.6
_exptl_crystal_size_mid 0.4
_exptl_crystal_size_min 0.15
_refine_diff_density_max 1.563
_refine_diff_density_min -0.928
_refine_diff_density_rms 0.075
_refine_ls_extinction_method none
_refine_ls_goodness_of_fit_ref 1.049
_refine_ls_hydrogen_treatment constr
_refine_ls_matrix_type full
_refine_ls_number_parameters 336
_refine_ls_number_reflns 6074
_refine_ls_number_restraints 0
_refine_ls_restrained_S_all 1.049
_refine_ls_R_factor_all 0.0610
_refine_ls_R_factor_gt 0.0480
_refine_ls_shift/su_max 0.001
_refine_ls_shift/su_mean 0.000
_refine_ls_structure_factor_coef Fsqd
_refine_ls_weighting_details 'w=1/[\s^2^(Fo^2^)+(0.0617P)^2^+1.1729P] where P=(Fo^2^+2Fc^2^)/3'
_refine_ls_weighting_scheme calc
_refine_ls_wR_factor_gt 0.1230
_refine_ls_wR_factor_ref 0.1296
_reflns_Friedel_coverage 0.000
_reflns_number_gt 4842
_reflns_number_total 6074
_reflns_threshold_expression 'I > 2\s(I)'
_cod_data_source_file d3ce00385j2.cif
_cod_data_source_block or-154_a
_cod_depositor_comments 'Adding full bibliography for 7246868--7246875.cif.'
_cod_database_code 7246875
_shelx_shelxl_version_number 2018/3
_shelx_space_group_comment
;
The symmetry employed for this shelxl refinement is uniquely defined
by the following loop, which should always be used as a source of
symmetry information in preference to the above space-group names.
They are only intended as comments.
;
_shelx_estimated_absorpt_t_max 0.814
_shelx_estimated_absorpt_t_min 0.480
_olex2_refinement_description
;
1. Fixed Uiso
 At 1.2 times of:
  All C(H) groups
 At 1.5 times of:
  All C(H,H,H) groups
2.a Aromatic/amide H refined with riding coordinates:
 C3(H3), C4(H4), C5(H5), C6(H6), C10(H10), C11(H11), C12(H12), C13(H13),
 C14(H14), C16(H16), C17(H17), C18(H18), C19(H19), C20(H20), C22(H22), C23(H23),
  C24(H24), C25(H25), C26(H26), C28(H28), C29(H29), C30(H30), C31(H31), C32(H32)
2.b Idealised Me refined as rotating group:
 C7(H7A,H7B,H7C), C8(H8A,H8B,H8C)
;
_olex2_submission_special_instructions 'No special instructions were received'

loop_
_space_group_symop_operation_xyz
'x, y, z'
'-x, y+1/2, -z+1/2'
'-x, -y, -z'
'x, -y-1/2, z-1/2'

loop_
_atom_site_label
_atom_site_type_symbol
_atom_site_fract_x
_atom_site_fract_y
_atom_site_fract_z
_atom_site_U_iso_or_equiv
_atom_site_adp_type
_atom_site_occupancy
_atom_site_site_symmetry_order
_atom_site_calc_flag
_atom_site_refinement_flags_posn
_atom_site_refinement_flags_adp
_atom_site_refinement_flags_occupancy
_atom_site_disorder_assembly
_atom_site_disorder_group
Se1 Se 0.62653(2) 0.57031(3) 0.53310(2) 0.04778(14) Uani 1 1 d . . . . .
N1 N 0.58159(15) 0.4176(2) 0.47957(14) 0.0343(5) Uani 1 1 d . . . . .
N2 N 0.73398(13) 0.36496(19) 0.52682(11) 0.0213(4) Uani 1 1 d . . . . .
N3 N 0.63417(14) 0.2056(2) 0.44826(12) 0.0274(5) Uani 1 1 d . . . . .
C1 C 0.64457(15) 0.3307(2) 0.48194(13) 0.0232(5) Uani 1 1 d . . . . .
C2 C 0.74100(17) 0.4933(3) 0.55529(15) 0.0298(6) Uani 1 1 d . . . . .
C3 C 0.82290(17) 0.5404(3) 0.60049(15) 0.0309(6) Uani 1 1 d . . . . .
H3 H 0.829353 0.631358 0.618168 0.037 Uiso 1 1 calc R U . . .
C4 C 0.89418(16) 0.4522(3) 0.61894(14) 0.0261(5) Uani 1 1 d . . . . .
H4 H 0.950896 0.482215 0.649757 0.031 Uiso 1 1 calc R U . . .
C5 C 0.88431(15) 0.3187(3) 0.59295(13) 0.0244(5) Uani 1 1 d . . . . .
H5 H 0.933684 0.257603 0.607531 0.029 Uiso 1 1 calc R U . . .
C6 C 0.80415(15) 0.2754(2) 0.54671(13) 0.0218(5) Uani 1 1 d . . . . .
H6 H 0.797171 0.184695 0.528632 0.026 Uiso 1 1 calc R U . . .
C7 C 0.68009(19) 0.1874(3) 0.38711(15) 0.0325(6) Uani 1 1 d . . . . .
H7A H 0.642941 0.226712 0.339711 0.049 Uiso 1 1 calc R U . . .
H7B H 0.688839 0.090462 0.379659 0.049 Uiso 1 1 calc R U . . .
H7C H 0.738830 0.232887 0.401557 0.049 Uiso 1 1 calc R U . . .
C8 C 0.54119(18) 0.1545(3) 0.42754(18) 0.0403(7) Uani 1 1 d . . . . .
H8A H 0.516060 0.162423 0.471341 0.060 Uiso 1 1 calc R U . . .
H8B H 0.540820 0.059203 0.412359 0.060 Uiso 1 1 calc R U . . .
H8C H 0.504581 0.207865 0.385084 0.060 Uiso 1 1 calc R U . . .
C9 C 0.77143(15) 0.7685(2) 0.73899(13) 0.0188(4) Uani 1 1 d . . . . .
C10 C 0.85461(16) 0.7047(2) 0.77252(13) 0.0224(5) Uani 1 1 d . . . . .
H10 H 0.907919 0.758193 0.784569 0.027 Uiso 1 1 calc R U . . .
C11 C 0.86173(17) 0.5676(2) 0.78856(15) 0.0262(5) Uani 1 1 d . . . . .
H11 H 0.919131 0.529232 0.811811 0.031 Uiso 1 1 calc R U . . .
C12 C 0.78602(18) 0.4860(2) 0.77105(16) 0.0294(6) Uani 1 1 d . . . . .
H12 H 0.790793 0.391714 0.782060 0.035 Uiso 1 1 calc R U . . .
C13 C 0.70327(17) 0.5439(2) 0.73723(16) 0.0292(6) Uani 1 1 d . . . . .
H13 H 0.650672 0.488908 0.724202 0.035 Uiso 1 1 calc R U . . .
C14 C 0.69646(15) 0.6827(2) 0.72209(14) 0.0226(5) Uani 1 1 d . . . . .
H14 H 0.638655 0.720347 0.699430 0.027 Uiso 1 1 calc R U . . .
C15 C 0.83797(14) 1.0130(2) 0.78613(13) 0.0190(4) Uani 1 1 d . . . . .
C16 C 0.88099(16) 1.1341(2) 0.77595(14) 0.0237(5) Uani 1 1 d . . . . .
H16 H 0.873413 1.167073 0.725716 0.028 Uiso 1 1 calc R U . . .
C17 C 0.93420(17) 1.2079(2) 0.83627(15) 0.0278(5) Uani 1 1 d . . . . .
H17 H 0.962653 1.288871 0.826661 0.033 Uiso 1 1 calc R U . . .
C18 C 0.94605(17) 1.1637(2) 0.91073(15) 0.0297(6) Uani 1 1 d . . . . .
H18 H 0.982436 1.213700 0.952217 0.036 Uiso 1 1 calc R U . . .
C19 C 0.90379(17) 1.0456(3) 0.92308(15) 0.0273(5) Uani 1 1 d . . . . .
H19 H 0.910602 1.014405 0.973558 0.033 Uiso 1 1 calc R U . . .
C20 C 0.85144(16) 0.9724(2) 0.86217(14) 0.0235(5) Uani 1 1 d . . . . .
H20 H 0.823493 0.891247 0.872322 0.028 Uiso 1 1 calc R U . . .
C21 C 0.79350(15) 0.9332(2) 0.63498(13) 0.0192(4) Uani 1 1 d . . . . .
C22 C 0.72762(17) 0.8981(2) 0.56759(14) 0.0253(5) Uani 1 1 d . . . . .
H22 H 0.667428 0.882832 0.569816 0.030 Uiso 1 1 calc R U . . .
C23 C 0.7478(2) 0.8849(3) 0.49775(15) 0.0336(6) Uani 1 1 d . . . . .
H23 H 0.701783 0.859765 0.453731 0.040 Uiso 1 1 calc R U . . .
C24 C 0.8346(2) 0.9084(3) 0.49251(16) 0.0357(7) Uani 1 1 d . . . . .
H24 H 0.848550 0.900133 0.445074 0.043 Uiso 1 1 calc R U . . .
C25 C 0.90015(19) 0.9439(3) 0.55692(16) 0.0319(6) Uani 1 1 d . . . . .
H25 H 0.959766 0.961474 0.553849 0.038 Uiso 1 1 calc R U . . .
C26 C 0.87996(16) 0.9543(2) 0.62692(14) 0.0233(5) Uani 1 1 d . . . . .
H26 H 0.927044 0.976773 0.670734 0.028 Uiso 1 1 calc R U . . .
C27 C 0.67066(14) 1.0037(2) 0.71074(13) 0.0189(4) Uani 1 1 d . . . . .
C28 C 0.62001(15) 0.9748(2) 0.76221(14) 0.0233(5) Uani 1 1 d . . . . .
H28 H 0.640173 0.904885 0.798590 0.028 Uiso 1 1 calc R U . . .
C29 C 0.54113(16) 1.0447(3) 0.76217(16) 0.0291(6) Uani 1 1 d . . . . .
H29 H 0.508507 1.021552 0.797813 0.035 Uiso 1 1 calc R U . . .
C30 C 0.51033(16) 1.1481(3) 0.70999(16) 0.0314(6) Uani 1 1 d . . . . .
H30 H 0.456137 1.195006 0.709048 0.038 Uiso 1 1 calc R U . . .
C31 C 0.55973(17) 1.1818(2) 0.65931(15) 0.0285(5) Uani 1 1 d . . . . .
H31 H 0.540346 1.253980 0.624245 0.034 Uiso 1 1 calc R U . . .
C32 C 0.63829(16) 1.1095(2) 0.65981(15) 0.0247(5) Uani 1 1 d . . . . .
H32 H 0.670772 1.133358 0.624182 0.030 Uiso 1 1 calc R U . . .
B1 B 0.76822(16) 0.9302(2) 0.71726(15) 0.0171(5) Uani 1 1 d . . . . .

loop_
_atom_site_aniso_label
_atom_site_aniso_U_11
_atom_site_aniso_U_22
_atom_site_aniso_U_33
_atom_site_aniso_U_23
_atom_site_aniso_U_13
_atom_site_aniso_U_12
Se1 0.02527(16) 0.03568(19) 0.0725(3) -0.03381(15) -0.00403(14) 0.00825(11)
N1 0.0246(11) 0.0297(12) 0.0419(13) -0.0179(10) -0.0028(10) 0.0036(9)
N2 0.0202(9) 0.0217(10) 0.0212(10) -0.0052(8) 0.0045(8) 0.0012(7)
N3 0.0255(11) 0.0244(10) 0.0289(11) -0.0103(8) 0.0011(9) 0.0026(8)
C1 0.0220(11) 0.0215(11) 0.0237(12) -0.0069(9) 0.0018(9) 0.0021(9)
C2 0.0253(12) 0.0278(13) 0.0346(14) -0.0131(11) 0.0050(10) 0.0037(10)
C3 0.0260(13) 0.0344(14) 0.0323(14) -0.0150(11) 0.0079(11) -0.0037(10)
C4 0.0209(11) 0.0380(14) 0.0211(12) -0.0020(10) 0.0083(9) -0.0064(10)
C5 0.0203(11) 0.0313(12) 0.0230(12) 0.0073(10) 0.0081(9) 0.0010(9)
C6 0.0238(11) 0.0214(11) 0.0214(12) 0.0019(9) 0.0081(9) 0.0019(9)
C7 0.0401(15) 0.0274(13) 0.0278(13) -0.0076(10) 0.0051(11) 0.0103(11)
C8 0.0288(14) 0.0327(14) 0.0520(18) -0.0169(13) -0.0021(12) -0.0018(11)
C9 0.0208(11) 0.0180(10) 0.0204(11) -0.0008(8) 0.0104(9) 0.0017(8)
C10 0.0202(11) 0.0251(12) 0.0231(12) -0.0007(9) 0.0077(9) 0.0023(9)
C11 0.0281(13) 0.0277(13) 0.0261(13) 0.0057(10) 0.0128(10) 0.0117(10)
C12 0.0355(14) 0.0200(11) 0.0403(15) 0.0082(11) 0.0233(12) 0.0068(10)
C13 0.0270(13) 0.0218(12) 0.0452(16) 0.0030(11) 0.0205(12) -0.0009(9)
C14 0.0196(11) 0.0203(11) 0.0299(13) -0.0005(9) 0.0100(10) 0.0020(8)
C15 0.0154(10) 0.0177(10) 0.0251(12) -0.0024(9) 0.0072(9) 0.0020(8)
C16 0.0243(12) 0.0179(11) 0.0274(13) 0.0040(9) 0.0043(10) 0.0015(9)
C17 0.0269(12) 0.0138(11) 0.0391(15) 0.0009(10) 0.0025(11) -0.0007(9)
C18 0.0281(13) 0.0230(12) 0.0327(14) -0.0095(10) -0.0008(10) 0.0024(10)
C19 0.0285(13) 0.0318(13) 0.0226(12) -0.0042(10) 0.0085(10) 0.0023(10)
C20 0.0224(11) 0.0242(11) 0.0267(12) -0.0021(9) 0.0116(10) -0.0024(9)
C21 0.0228(11) 0.0132(10) 0.0225(11) 0.0018(8) 0.0075(9) 0.0042(8)
C22 0.0280(12) 0.0208(11) 0.0264(13) -0.0021(10) 0.0060(10) 0.0012(9)
C23 0.0487(17) 0.0265(13) 0.0225(13) -0.0023(10) 0.0042(12) 0.0072(11)
C24 0.0543(18) 0.0336(14) 0.0251(14) 0.0073(11) 0.0210(13) 0.0185(12)
C25 0.0345(14) 0.0318(14) 0.0361(15) 0.0103(11) 0.0210(12) 0.0125(11)
C26 0.0224(12) 0.0251(12) 0.0247(12) 0.0042(9) 0.0101(9) 0.0074(9)
C27 0.0166(10) 0.0153(10) 0.0245(12) -0.0047(9) 0.0048(9) -0.0014(8)
C28 0.0191(11) 0.0209(11) 0.0323(13) -0.0048(10) 0.0108(10) -0.0017(8)
C29 0.0224(12) 0.0289(13) 0.0401(15) -0.0097(11) 0.0158(11) -0.0017(9)
C30 0.0186(12) 0.0315(13) 0.0442(16) -0.0123(12) 0.0087(11) 0.0062(10)
C31 0.0265(12) 0.0213(12) 0.0364(14) -0.0009(10) 0.0060(11) 0.0066(9)
C32 0.0217(11) 0.0222(11) 0.0312(13) -0.0002(10) 0.0090(10) 0.0021(9)
B1 0.0162(11) 0.0148(11) 0.0215(12) 0.0000(9) 0.0069(9) 0.0007(8)

loop_
_atom_type_symbol
_atom_type_description
_atom_type_scat_dispersion_real
_atom_type_scat_dispersion_imag
_atom_type_scat_source
C C 0.0033 0.0016 'International Tables Vol C Tables 4.2.6.8 and 6.1.1.4'
H H 0.0000 0.0000 'International Tables Vol C Tables 4.2.6.8 and 6.1.1.4'
B B 0.0013 0.0007 'International Tables Vol C Tables 4.2.6.8 and 6.1.1.4'
N N 0.0061 0.0033 'International Tables Vol C Tables 4.2.6.8 and 6.1.1.4'
Se Se -0.0929 2.2259 'International Tables Vol C Tables 4.2.6.8 and 6.1.1.4'

loop_
_geom_angle_atom_site_label_1
_geom_angle_atom_site_label_2
_geom_angle_atom_site_label_3
_geom_angle
_geom_angle_site_symmetry_1
_geom_angle_site_symmetry_3
_geom_angle_publ_flag
N1 Se1 C2 88.87(10) . . ?
C1 N1 Se1 110.97(17) . . ?
C2 N2 C1 113.63(19) . . ?
C2 N2 C6 121.6(2) . . ?
C6 N2 C1 124.46(19) . . ?
C1 N3 C7 115.1(2) . . ?
C1 N3 C8 114.4(2) . . ?
C8 N3 C7 113.1(2) . . ?
N1 C1 N2 117.3(2) . . ?
N1 C1 N3 126.1(2) . . ?
N3 C1 N2 116.45(19) . . ?
N2 C2 Se1 108.85(17) . . ?
N2 C2 C3 120.3(2) . . ?
C3 C2 Se1 130.44(19) . . ?
C2 C3 H3 120.9 . . ?
C4 C3 C2 118.2(2) . . ?
C4 C3 H3 120.9 . . ?
C3 C4 H4 119.7 . . ?
C3 C4 C5 120.6(2) . . ?
C5 C4 H4 119.7 . . ?
C4 C5 H5 119.9 . . ?
C6 C5 C4 120.3(2) . . ?
C6 C5 H5 119.9 . . ?
N2 C6 H6 120.6 . . ?
C5 C6 N2 118.8(2) . . ?
C5 C6 H6 120.6 . . ?
N3 C7 H7A 109.5 . . ?
N3 C7 H7B 109.5 . . ?
N3 C7 H7C 109.5 . . ?
H7A C7 H7B 109.5 . . ?
H7A C7 H7C 109.5 . . ?
H7B C7 H7C 109.5 . . ?
N3 C8 H8A 109.5 . . ?
N3 C8 H8B 109.5 . . ?
N3 C8 H8C 109.5 . . ?
H8A C8 H8B 109.5 . . ?
H8A C8 H8C 109.5 . . ?
H8B C8 H8C 109.5 . . ?
C10 C9 B1 120.2(2) . . ?
C14 C9 C10 115.2(2) . . ?
C14 C9 B1 124.5(2) . . ?
C9 C10 H10 118.7 . . ?
C11 C10 C9 122.7(2) . . ?
C11 C10 H10 118.7 . . ?
C10 C11 H11 119.7 . . ?
C12 C11 C10 120.5(2) . . ?
C12 C11 H11 119.7 . . ?
C11 C12 H12 120.6 . . ?
C13 C12 C11 118.8(2) . . ?
C13 C12 H12 120.6 . . ?
C12 C13 H13 119.8 . . ?
C12 C13 C14 120.4(2) . . ?
C14 C13 H13 119.8 . . ?
C9 C14 H14 118.8 . . ?
C13 C14 C9 122.5(2) . . ?
C13 C14 H14 118.8 . . ?
C16 C15 C20 115.1(2) . . ?
C16 C15 B1 124.0(2) . . ?
C20 C15 B1 120.60(19) . . ?
C15 C16 H16 118.6 . . ?
C17 C16 C15 122.7(2) . . ?
C17 C16 H16 118.6 . . ?
C16 C17 H17 119.8 . . ?
C16 C17 C18 120.3(2) . . ?
C18 C17 H17 119.8 . . ?
C17 C18 H18 120.7 . . ?
C19 C18 C17 118.6(2) . . ?
C19 C18 H18 120.7 . . ?
C18 C19 H19 119.8 . . ?
C18 C19 C20 120.4(2) . . ?
C20 C19 H19 119.8 . . ?
C15 C20 H20 118.6 . . ?
C19 C20 C15 122.9(2) . . ?
C19 C20 H20 118.6 . . ?
C22 C21 B1 120.0(2) . . ?
C26 C21 C22 115.3(2) . . ?
C26 C21 B1 124.3(2) . . ?
C21 C22 H22 118.8 . . ?
C23 C22 C21 122.3(2) . . ?
C23 C22 H22 118.8 . . ?
C22 C23 H23 119.9 . . ?
C24 C23 C22 120.2(3) . . ?
C24 C23 H23 119.9 . . ?
C23 C24 H24 120.5 . . ?
C25 C24 C23 119.0(2) . . ?
C25 C24 H24 120.5 . . ?
C24 C25 H25 119.7 . . ?
C24 C25 C26 120.6(3) . . ?
C26 C25 H25 119.7 . . ?
C21 C26 C25 122.6(2) . . ?
C21 C26 H26 118.7 . . ?
C25 C26 H26 118.7 . . ?
C28 C27 B1 121.6(2) . . ?
C32 C27 C28 115.7(2) . . ?
C32 C27 B1 122.25(19) . . ?
C27 C28 H28 118.7 . . ?
C29 C28 C27 122.6(2) . . ?
C29 C28 H28 118.7 . . ?
C28 C29 H29 120.0 . . ?
C30 C29 C28 120.0(2) . . ?
C30 C29 H29 120.0 . . ?
C29 C30 H30 120.4 . . ?
C31 C30 C29 119.1(2) . . ?
C31 C30 H30 120.4 . . ?
C30 C31 H31 120.0 . . ?
C30 C31 C32 120.0(2) . . ?
C32 C31 H31 120.0 . . ?
C27 C32 C31 122.5(2) . . ?
C27 C32 H32 118.7 . . ?
C31 C32 H32 118.7 . . ?
C9 B1 C21 103.77(17) . . ?
C9 B1 C27 114.47(18) . . ?
C15 B1 C9 109.19(18) . . ?
C15 B1 C21 115.11(18) . . ?
C15 B1 C27 103.53(17) . . ?
C27 B1 C21 111.13(18) . . ?

loop_
_geom_bond_atom_site_label_1
_geom_bond_atom_site_label_2
_geom_bond_distance
_geom_bond_site_symmetry_2
_geom_bond_publ_flag
Se1 N1 1.827(2) . ?
Se1 C2 1.860(2) . ?
N1 C1 1.286(3) . ?
N2 C1 1.440(3) . ?
N2 C2 1.362(3) . ?
N2 C6 1.367(3) . ?
N3 C1 1.370(3) . ?
N3 C7 1.483(3) . ?
N3 C8 1.467(3) . ?
C2 C3 1.388(4) . ?
C3 H3 0.9500 . ?
C3 C4 1.370(4) . ?
C4 H4 0.9500 . ?
C4 C5 1.394(3) . ?
C5 H5 0.9500 . ?
C5 C6 1.363(3) . ?
C6 H6 0.9500 . ?
C7 H7A 0.9800 . ?
C7 H7B 0.9800 . ?
C7 H7C 0.9800 . ?
C8 H8A 0.9800 . ?
C8 H8B 0.9800 . ?
C8 H8C 0.9800 . ?
C9 C10 1.410(3) . ?
C9 C14 1.397(3) . ?
C9 B1 1.642(3) . ?
C10 H10 0.9500 . ?
C10 C11 1.382(3) . ?
C11 H11 0.9500 . ?
C11 C12 1.382(4) . ?
C12 H12 0.9500 . ?
C12 C13 1.381(4) . ?
C13 H13 0.9500 . ?
C13 C14 1.396(3) . ?
C14 H14 0.9500 . ?
C15 C16 1.403(3) . ?
C15 C20 1.405(3) . ?
C15 B1 1.635(3) . ?
C16 H16 0.9500 . ?
C16 C17 1.388(3) . ?
C17 H17 0.9500 . ?
C17 C18 1.392(4) . ?
C18 H18 0.9500 . ?
C18 C19 1.382(4) . ?
C19 H19 0.9500 . ?
C19 C20 1.388(3) . ?
C20 H20 0.9500 . ?
C21 C22 1.411(3) . ?
C21 C26 1.393(3) . ?
C21 B1 1.649(3) . ?
C22 H22 0.9500 . ?
C22 C23 1.396(4) . ?
C23 H23 0.9500 . ?
C23 C24 1.384(4) . ?
C24 H24 0.9500 . ?
C24 C25 1.373(4) . ?
C25 H25 0.9500 . ?
C25 C26 1.397(4) . ?
C26 H26 0.9500 . ?
C27 C28 1.401(3) . ?
C27 C32 1.398(3) . ?
C27 B1 1.642(3) . ?
C28 H28 0.9500 . ?
C28 C29 1.396(3) . ?
C29 H29 0.9500 . ?
C29 C30 1.389(4) . ?
C30 H30 0.9500 . ?
C30 C31 1.386(4) . ?
C31 H31 0.9500 . ?
C31 C32 1.402(3) . ?
C32 H32 0.9500 . ?

loop_
_geom_torsion_atom_site_label_1
_geom_torsion_atom_site_label_2
_geom_torsion_atom_site_label_3
_geom_torsion_atom_site_label_4
_geom_torsion
_geom_torsion_site_symmetry_1
_geom_torsion_site_symmetry_2
_geom_torsion_site_symmetry_3
_geom_torsion_site_symmetry_4
_geom_torsion_publ_flag
Se1 N1 C1 N2 2.6(3) . . . . ?
Se1 N1 C1 N3 179.7(2) . . . . ?
Se1 C2 C3 C4 167.7(2) . . . . ?
N1 Se1 C2 N2 -4.0(2) . . . . ?
N1 Se1 C2 C3 -176.2(3) . . . . ?
N2 C2 C3 C4 -3.7(4) . . . . ?
C1 N2 C2 Se1 6.1(3) . . . . ?
C1 N2 C2 C3 179.2(2) . . . . ?
C1 N2 C6 C5 -176.4(2) . . . . ?
C2 Se1 N1 C1 0.8(2) . . . . ?
C2 N2 C1 N1 -6.0(3) . . . . ?
C2 N2 C1 N3 176.6(2) . . . . ?
C2 N2 C6 C5 -3.5(3) . . . . ?
C2 C3 C4 C5 -0.1(4) . . . . ?
C3 C4 C5 C6 2.1(4) . . . . ?
C4 C5 C6 N2 -0.3(3) . . . . ?
C6 N2 C1 N1 167.3(2) . . . . ?
C6 N2 C1 N3 -10.0(3) . . . . ?
C6 N2 C2 Se1 -167.46(18) . . . . ?
C6 N2 C2 C3 5.6(4) . . . . ?
C7 N3 C1 N1 115.2(3) . . . . ?
C7 N3 C1 N2 -67.6(3) . . . . ?
C8 N3 C1 N1 -18.4(4) . . . . ?
C8 N3 C1 N2 158.7(2) . . . . ?
C9 C10 C11 C12 0.8(4) . . . . ?
C10 C9 C14 C13 0.0(3) . . . . ?
C10 C9 B1 C15 -41.8(3) . . . . ?
C10 C9 B1 C21 81.4(2) . . . . ?
C10 C9 B1 C27 -157.3(2) . . . . ?
C10 C11 C12 C13 0.0(4) . . . . ?
C11 C12 C13 C14 -0.9(4) . . . . ?
C12 C13 C14 C9 0.9(4) . . . . ?
C14 C9 C10 C11 -0.8(3) . . . . ?
C14 C9 B1 C15 142.7(2) . . . . ?
C14 C9 B1 C21 -94.1(2) . . . . ?
C14 C9 B1 C27 27.2(3) . . . . ?
C15 C16 C17 C18 -0.8(4) . . . . ?
C16 C15 C20 C19 -0.4(3) . . . . ?
C16 C15 B1 C9 152.1(2) . . . . ?
C16 C15 B1 C21 35.9(3) . . . . ?
C16 C15 B1 C27 -85.6(2) . . . . ?
C16 C17 C18 C19 -0.1(4) . . . . ?
C17 C18 C19 C20 0.6(4) . . . . ?
C18 C19 C20 C15 -0.4(4) . . . . ?
C20 C15 C16 C17 1.0(3) . . . . ?
C20 C15 B1 C9 -34.5(3) . . . . ?
C20 C15 B1 C21 -150.7(2) . . . . ?
C20 C15 B1 C27 87.8(2) . . . . ?
C21 C22 C23 C24 -0.9(4) . . . . ?
C22 C21 C26 C25 1.0(3) . . . . ?
C22 C21 B1 C9 77.7(2) . . . . ?
C22 C21 B1 C15 -163.04(19) . . . . ?
C22 C21 B1 C27 -45.8(3) . . . . ?
C22 C23 C24 C25 0.4(4) . . . . ?
C23 C24 C25 C26 0.9(4) . . . . ?
C24 C25 C26 C21 -1.6(4) . . . . ?
C26 C21 C22 C23 0.2(3) . . . . ?
C26 C21 B1 C9 -95.0(2) . . . . ?
C26 C21 B1 C15 24.3(3) . . . . ?
C26 C21 B1 C27 141.6(2) . . . . ?
C27 C28 C29 C30 -0.4(4) . . . . ?
C28 C27 C32 C31 -0.6(3) . . . . ?
C28 C27 B1 C9 40.4(3) . . . . ?
C28 C27 B1 C15 -78.3(2) . . . . ?
C28 C27 B1 C21 157.6(2) . . . . ?
C28 C29 C30 C31 -1.1(4) . . . . ?
C29 C30 C31 C32 1.7(4) . . . . ?
C30 C31 C32 C27 -0.9(4) . . . . ?
C32 C27 C28 C29 1.3(3) . . . . ?
C32 C27 B1 C9 -147.3(2) . . . . ?
C32 C27 B1 C15 93.9(2) . . . . ?
C32 C27 B1 C21 -30.2(3) . . . . ?
B1 C9 C10 C11 -176.8(2) . . . . ?
B1 C9 C14 C13 175.7(2) . . . . ?
B1 C15 C16 C17 174.7(2) . . . . ?
B1 C15 C20 C19 -174.3(2) . . . . ?
B1 C21 C22 C23 -173.1(2) . . . . ?
B1 C21 C26 C25 174.0(2) . . . . ?
B1 C27 C28 C29 174.0(2) . . . . ?
B1 C27 C32 C31 -173.3(2) . . . . ?
